data_7700616
loop_
_publ_author_name
'Zhang, Sheng'
'Mo, Wenjiao'
'Zhang, Zengqi'
'Gao, Fei'
'Wang, Lei'
'Hu, Dengwei'
'Chen, Sanping'

_publ_section_title
;
 Ligand ratio/solvent-influenced syntheses, crystal structures, and
 magnetic properties of polydentate Schiff base ligand-Dy(iii) compounds
 with \b-diketonate ligands as co-ligands.
;
_journal_issue 33
_journal_name_full 'Dalton transactions (Cambridge, England : 2003)'
_journal_page_first 12466
_journal_page_last 12481
_journal_paper_doi 10.1039/c9dt02618e
_journal_volume 48
_journal_year 2019
_chemical_formula_sum 'C47 H43 Dy N4 O6'
_chemical_formula_weight 922.35
_space_group_crystal_system monoclinic
_space_group_IT_number 15
_space_group_name_Hall '-C 2yc'
_space_group_name_H-M_alt 'C 1 2/c 1'
_symmetry_space_group_name_Hall '-C 2yc'
_symmetry_space_group_name_H-M 'C 1 2/c 1'
_atom_sites_solution_hydrogens geom
_audit_creation_method SHELXL-2014/7
_audit_update_record
;
2019-04-24 deposited with the CCDC.    2019-07-22 downloaded from the CCDC.
;
_cell_angle_alpha 90
_cell_angle_beta 96.313(2)
_cell_angle_gamma 90
_cell_formula_units_Z 8
_cell_length_a 28.0727(8)
_cell_length_b 14.7955(4)
_cell_length_c 20.9816(5)
_cell_measurement_reflns_used 6433
_cell_measurement_temperature 293(2)
_cell_measurement_theta_max 71.2220
_cell_measurement_theta_min 3.9040
_cell_volume 8661.9(4)
_computing_cell_refinement 'CrysAlisPro 1.171.39.35c (Rigaku OD, 2017)'
_computing_data_collection 'CrysAlisPro 1.171.39.35c (Rigaku OD, 2017)'
_computing_data_reduction 'CrysAlisPro 1.171.39.35c (Rigaku OD, 2017)'
_computing_structure_refinement 'SHELXL-2014/7 (Sheldrick, 2014)'
_computing_structure_solution 'SHELXL-2014/7 (Sheldrick, 2014)'
_diffrn_ambient_temperature 293(2)
_diffrn_measured_fraction_theta_full 0.998
_diffrn_measured_fraction_theta_max 0.998
_diffrn_measurement_device_type 'Xcalibur, Eos, Gemini'
_diffrn_radiation_type CuK\a
_diffrn_radiation_wavelength 1.54184
_diffrn_reflns_av_R_equivalents 0.0414
_diffrn_reflns_av_unetI/netI 0.0556
_diffrn_reflns_Laue_measured_fraction_full 0.998
_diffrn_reflns_Laue_measured_fraction_max 0.998
_diffrn_reflns_limit_h_max 33
_diffrn_reflns_limit_h_min -33
_diffrn_reflns_limit_k_max 17
_diffrn_reflns_limit_k_min -17
_diffrn_reflns_limit_l_max 16
_diffrn_reflns_limit_l_min -25
_diffrn_reflns_number 18939
_diffrn_reflns_point_group_measured_fraction_full 0.998
_diffrn_reflns_point_group_measured_fraction_max 0.998
_diffrn_reflns_theta_full 67.244
_diffrn_reflns_theta_max 67.244
_diffrn_reflns_theta_min 3.168
_diffrn_source 'fine-focus sealed X-ray tube'
_exptl_absorpt_coefficient_mu 9.649
_exptl_absorpt_correction_T_max 1.00000
_exptl_absorpt_correction_T_min 0.26304
_exptl_absorpt_correction_type multi-scan
_exptl_absorpt_process_details sadabs
_exptl_crystal_colour white
_exptl_crystal_density_diffrn 1.415
_exptl_crystal_description block
_exptl_crystal_F_000 3736
_exptl_crystal_size_max 0.080
_exptl_crystal_size_mid 0.070
_exptl_crystal_size_min 0.070
_refine_diff_density_max 1.030
_refine_diff_density_min -1.031
_refine_diff_density_rms 0.071
_refine_ls_extinction_method none
_refine_ls_goodness_of_fit_ref 0.753
_refine_ls_hydrogen_treatment constr
_refine_ls_matrix_type full
_refine_ls_number_parameters 525
_refine_ls_number_reflns 7754
_refine_ls_number_restraints 1872
_refine_ls_restrained_S_all 0.696
_refine_ls_R_factor_all 0.0576
_refine_ls_R_factor_gt 0.0407
_refine_ls_shift/su_max 0.015
_refine_ls_shift/su_mean 0.000
_refine_ls_structure_factor_coef Fsqd
_refine_ls_weighting_details 'w=1/[\s^2^(Fo^2^)+(0.1096P)^2^+19.6200P] where P=(Fo^2^+2Fc^2^)/3'
_refine_ls_weighting_scheme calc
_refine_ls_wR_factor_gt 0.1104
_refine_ls_wR_factor_ref 0.1300
_reflns_Friedel_coverage 0.000
_reflns_number_gt 6054
_reflns_number_total 7754
_reflns_threshold_expression 'I > 2\s(I)'
_cod_data_source_file c9dt02618e2.cif
_cod_data_source_block exp_8797_sq
_cod_depositor_comments 'Adding full bibliography for 7700616--7700618.cif.'
_cod_database_code 7700616
_shelx_shelxl_version_number 2014/7
_shelx_space_group_comment
;
The symmetry employed for this shelxl refinement is uniquely defined
by the following loop, which should always be used as a source of
symmetry information in preference to the above space-group names.
They are only intended as comments.
;
_shelx_estimated_absorpt_t_min 0.512
_shelx_estimated_absorpt_t_max 0.552

loop_
_space_group_symop_operation_xyz
'x, y, z'
'-x, y, -z+1/2'
'x+1/2, y+1/2, z'
'-x+1/2, y+1/2, -z+1/2'
'-x, -y, -z'
'x, -y, z-1/2'
'-x+1/2, -y+1/2, -z'
'x+1/2, -y+1/2, z-1/2'

loop_
_atom_site_label
_atom_site_type_symbol
_atom_site_fract_x
_atom_site_fract_y
_atom_site_fract_z
_atom_site_U_iso_or_equiv
_atom_site_adp_type
_atom_site_occupancy
_atom_site_site_symmetry_order
_atom_site_calc_flag
_atom_site_refinement_flags_posn
_atom_site_refinement_flags_adp
Dy1 Dy 0.66189(2) 0.15255(2) 0.68358(2) 0.03290(11) Uani 1 1 d . U
N1 N 0.56910(14) 0.1602(3) 0.66436(18) 0.0404(9) Uani 1 1 d . U
N2 N 0.62389(14) 0.0431(3) 0.59340(18) 0.0408(9) Uani 1 1 d . U
N3 N 0.71456(14) 0.0053(3) 0.68091(18) 0.0380(8) Uani 1 1 d . U
N4 N 0.74088(14) 0.1650(3) 0.62968(19) 0.0389(9) Uani 1 1 d . U
O1 O 0.64434(11) 0.2435(2) 0.59997(15) 0.0422(7) Uani 1 1 d . U
O2 O 0.56506(19) 0.4723(3) 0.5694(3) 0.0932(16) Uani 1 1 d . U
O3 O 0.63954(11) 0.0632(2) 0.76289(14) 0.0428(7) Uani 1 1 d . U
O4 O 0.62503(16) 0.1433(3) 0.94422(19) 0.0672(12) Uani 1 1 d . U
O5 O 0.72615(11) 0.1865(2) 0.76008(15) 0.0406(7) Uani 1 1 d . U
O6 O 0.64400(12) 0.2814(2) 0.73747(16) 0.0478(8) Uani 1 1 d . U
C1 C 0.54560(17) 0.2317(4) 0.6847(3) 0.0483(11) Uani 1 1 d . U
H1 H 0.5604 0.2655 0.7186 0.058 Uiso 1 1 calc R U
C2 C 0.50087(19) 0.2576(4) 0.6582(3) 0.0570(13) Uani 1 1 d . U
H2 H 0.4860 0.3077 0.6738 0.068 Uiso 1 1 calc R U
C3 C 0.47876(18) 0.2091(4) 0.6089(3) 0.0569(14) Uani 1 1 d . U
H3 H 0.4488 0.2264 0.5894 0.068 Uiso 1 1 calc R U
C4 C 0.50114(19) 0.1337(4) 0.5881(3) 0.0534(13) Uani 1 1 d . U
H4 H 0.4860 0.0983 0.5553 0.064 Uiso 1 1 calc R U
C5 C 0.54660(17) 0.1110(4) 0.6166(2) 0.0446(11) Uani 1 1 d . U
C6 C 0.57230(18) 0.0277(4) 0.5976(2) 0.0490(11) Uani 1 1 d . U
H6A H 0.5688 -0.0196 0.6288 0.059 Uiso 1 1 calc R U
H6B H 0.5574 0.0068 0.5563 0.059 Uiso 1 1 calc R U
C7 C 0.63049(19) 0.0840(4) 0.5295(2) 0.0462(11) Uani 1 1 d . U
H7A H 0.6641 0.0989 0.5290 0.055 Uiso 1 1 calc R U
H7B H 0.6223 0.0390 0.4965 0.055 Uiso 1 1 calc R U
C8 C 0.60146(18) 0.1671(4) 0.5127(2) 0.0457(11) Uani 1 1 d . U
C9 C 0.5659(2) 0.1687(4) 0.4619(3) 0.0559(13) Uani 1 1 d . U
H9 H 0.5608 0.1174 0.4364 0.067 Uiso 1 1 calc R U
C10 C 0.5370(2) 0.2454(5) 0.4472(3) 0.0587(14) Uani 1 1 d . U
C11 C 0.54474(19) 0.3197(4) 0.4853(3) 0.0537(13) Uani 1 1 d . U
H11 H 0.5254 0.3703 0.4771 0.064 Uiso 1 1 calc R U
C12 C 0.58136(18) 0.3217(4) 0.5370(2) 0.0459(11) Uani 1 1 d . U
C13 C 0.60999(16) 0.2449(4) 0.5513(2) 0.0413(10) Uani 1 1 d . U
C14 C 0.4963(3) 0.2414(6) 0.3924(4) 0.098(3) Uani 1 1 d . U
H14A H 0.4785 0.1865 0.3955 0.148 Uiso 1 1 calc R U
H14B H 0.5095 0.2429 0.3521 0.148 Uiso 1 1 calc R U
H14C H 0.4755 0.2924 0.3952 0.148 Uiso 1 1 calc R U
C15 C 0.5875(2) 0.4020(4) 0.5769(3) 0.0577(13) Uani 1 1 d . U
H15 H 0.6110 0.3995 0.6117 0.069 Uiso 1 1 calc R U
C16 C 0.64902(19) -0.0457(3) 0.5986(2) 0.0458(11) Uani 1 1 d . U
H16A H 0.6433 -0.0771 0.5579 0.055 Uiso 1 1 calc R U
H16B H 0.6358 -0.0822 0.6308 0.055 Uiso 1 1 calc R U
C17 C 0.70225(19) -0.0360(3) 0.6163(2) 0.0452(11) Uani 1 1 d . U
H17A H 0.7171 -0.0952 0.6156 0.054 Uiso 1 1 calc R U
H17B H 0.7154 0.0012 0.5844 0.054 Uiso 1 1 calc R U
C18 C 0.76549(17) 0.0294(3) 0.6890(2) 0.0437(11) Uani 1 1 d . U
H18A H 0.7842 -0.0223 0.6780 0.052 Uiso 1 1 calc R U
H18B H 0.7750 0.0440 0.7336 0.052 Uiso 1 1 calc R U
C19 C 0.77671(17) 0.1080(3) 0.6483(2) 0.0390(10) Uani 1 1 d . U
C20 C 0.8227(2) 0.1210(4) 0.6323(3) 0.0531(13) Uani 1 1 d . U
H20 H 0.8468 0.0798 0.6454 0.064 Uiso 1 1 calc R U
C21 C 0.8326(2) 0.1958(4) 0.5965(3) 0.0576(14) Uani 1 1 d . U
H21 H 0.8634 0.2062 0.5857 0.069 Uiso 1 1 calc R U
C22 C 0.7962(2) 0.2540(4) 0.5775(3) 0.0552(13) Uani 1 1 d . U
H22 H 0.8019 0.3050 0.5536 0.066 Uiso 1 1 calc R U
C23 C 0.75046(19) 0.2367(4) 0.5942(2) 0.0468(11) Uani 1 1 d . U
H23 H 0.7257 0.2762 0.5803 0.056 Uiso 1 1 calc R U
C24 C 0.70675(19) -0.0634(3) 0.7311(2) 0.0450(11) Uani 1 1 d . U
H24A H 0.7309 -0.1102 0.7308 0.054 Uiso 1 1 calc R U
H24B H 0.6757 -0.0915 0.7203 0.054 Uiso 1 1 calc R U
C25 C 0.70880(18) -0.0244(3) 0.7974(2) 0.0413(10) Uani 1 1 d . U
C26 C 0.74436(18) -0.0451(3) 0.8452(2) 0.0457(11) Uani 1 1 d . U
H26 H 0.7695 -0.0816 0.8351 0.055 Uiso 1 1 calc R U
C27 C 0.74495(19) -0.0145(3) 0.9082(2) 0.0444(11) Uani 1 1 d . U
C28 C 0.70697(17) 0.0376(3) 0.9214(2) 0.0434(11) Uani 1 1 d . U
H28 H 0.7056 0.0575 0.9632 0.052 Uiso 1 1 calc R U
C29 C 0.66997(17) 0.0619(3) 0.8738(2) 0.0388(10) Uani 1 1 d . U
C30 C 0.67146(17) 0.0346(3) 0.8099(2) 0.0394(10) Uani 1 1 d . U
C31 C 0.7860(2) -0.0343(4) 0.9594(3) 0.0632(15) Uani 1 1 d . U
H31A H 0.8072 0.0167 0.9639 0.095 Uiso 1 1 calc R U
H31B H 0.8031 -0.0866 0.9474 0.095 Uiso 1 1 calc R U
H31C H 0.7735 -0.0455 0.9995 0.095 Uiso 1 1 calc R U
C32 C 0.63071(19) 0.1182(4) 0.8909(2) 0.0475(11) Uani 1 1 d . U
H32 H 0.6080 0.1364 0.8577 0.057 Uiso 1 1 calc R U
C33 C 0.8161(2) 0.1861(5) 0.8276(3) 0.0647(15) Uani 1 1 d . U
H33 H 0.8143 0.1782 0.7834 0.078 Uiso 1 1 calc R U
C34 C 0.8596(2) 0.1720(5) 0.8657(4) 0.0820(19) Uani 1 1 d . U
H34 H 0.8864 0.1534 0.8470 0.098 Uiso 1 1 calc R U
C35 C 0.8627(3) 0.1855(6) 0.9311(4) 0.086(2) Uani 1 1 d . U
H35 H 0.8915 0.1764 0.9566 0.103 Uiso 1 1 calc R U
C36 C 0.8235(2) 0.2119(5) 0.9574(3) 0.0703(17) Uani 1 1 d . U
H36 H 0.8257 0.2221 1.0014 0.084 Uiso 1 1 calc R U
C37 C 0.7805(2) 0.2242(4) 0.9209(3) 0.0547(13) Uani 1 1 d . U
H37 H 0.7538 0.2413 0.9407 0.066 Uiso 1 1 calc R U
C38 C 0.77605(17) 0.2117(3) 0.8554(2) 0.0413(10) Uani 1 1 d . U
C39 C 0.73013(15) 0.2257(3) 0.8140(2) 0.0343(9) Uani 1 1 d . U
C40 C 0.69517(16) 0.2842(3) 0.8341(2) 0.0376(10) Uani 1 1 d . U
H40 H 0.6993 0.3061 0.8759 0.045 Uiso 1 1 calc R U
C41 C 0.65485(16) 0.3105(3) 0.7945(2) 0.0378(10) Uani 1 1 d . U
C42 C 0.62172(17) 0.3811(3) 0.8165(2) 0.0415(10) Uani 1 1 d . U
C43 C 0.59658(19) 0.4361(4) 0.7715(3) 0.0536(13) Uani 1 1 d . U
H43 H 0.6012 0.4306 0.7284 0.064 Uiso 1 1 calc R U
C44 C 0.5643(2) 0.5000(5) 0.7903(3) 0.0702(17) Uani 1 1 d . U
H44 H 0.5480 0.5381 0.7601 0.084 Uiso 1 1 calc R U
C45 C 0.5568(2) 0.5063(5) 0.8529(3) 0.0719(17) Uani 1 1 d . U
H45 H 0.5346 0.5476 0.8652 0.086 Uiso 1 1 calc R U
C46 C 0.5816(2) 0.4529(4) 0.8979(3) 0.0664(15) Uani 1 1 d . U
H46 H 0.5767 0.4588 0.9408 0.080 Uiso 1 1 calc R U
C47 C 0.6138(2) 0.3900(4) 0.8798(3) 0.0519(12) Uani 1 1 d . U
H47 H 0.6303 0.3533 0.9107 0.062 Uiso 1 1 calc R U

loop_
_atom_site_aniso_label
_atom_site_aniso_U_11
_atom_site_aniso_U_22
_atom_site_aniso_U_33
_atom_site_aniso_U_23
_atom_site_aniso_U_13
_atom_site_aniso_U_12
Dy1 0.03494(16) 0.03502(16) 0.02773(15) -0.00219(11) -0.00106(10) 0.00218(11)
N1 0.0355(18) 0.054(2) 0.0312(18) -0.0027(17) 0.0005(15) -0.0020(17)
N2 0.046(2) 0.040(2) 0.0357(19) -0.0018(17) 0.0004(16) -0.0030(17)
N3 0.048(2) 0.0334(19) 0.0328(18) 0.0000(16) 0.0041(16) 0.0049(16)
N4 0.042(2) 0.040(2) 0.0345(19) 0.0019(16) -0.0013(16) 0.0035(16)
O1 0.0400(16) 0.0496(18) 0.0349(16) 0.0043(14) -0.0058(13) -0.0016(14)
O2 0.094(4) 0.065(3) 0.115(4) 0.002(3) -0.011(3) 0.027(3)
O3 0.0448(16) 0.0518(19) 0.0308(15) 0.0070(14) 0.0002(13) 0.0029(15)
O4 0.070(3) 0.094(3) 0.038(2) -0.008(2) 0.0053(18) 0.023(2)
O5 0.0359(15) 0.0471(17) 0.0370(16) -0.0050(14) -0.0045(13) 0.0031(14)
O6 0.0453(17) 0.0503(19) 0.0443(18) -0.0116(16) -0.0108(14) 0.0095(15)
C1 0.037(2) 0.059(3) 0.048(3) -0.008(2) 0.002(2) 0.002(2)
C2 0.043(3) 0.071(3) 0.057(3) -0.004(3) 0.008(2) 0.003(3)
C3 0.033(2) 0.076(4) 0.061(3) 0.008(3) 0.002(2) 0.003(2)
C4 0.042(2) 0.071(3) 0.045(3) -0.001(2) -0.004(2) -0.014(2)
C5 0.041(2) 0.053(3) 0.039(2) 0.002(2) 0.0046(19) -0.006(2)
C6 0.050(2) 0.052(3) 0.043(2) -0.006(2) -0.005(2) -0.009(2)
C7 0.055(3) 0.050(3) 0.033(2) -0.001(2) 0.002(2) 0.002(2)
C8 0.046(2) 0.059(3) 0.032(2) 0.003(2) 0.0026(19) -0.003(2)
C9 0.056(3) 0.070(3) 0.040(3) 0.003(2) 0.000(2) -0.007(3)
C10 0.049(3) 0.078(4) 0.045(3) 0.016(3) -0.010(2) -0.006(3)
C11 0.042(2) 0.073(3) 0.045(3) 0.020(3) -0.005(2) 0.000(2)
C12 0.039(2) 0.056(3) 0.042(2) 0.010(2) 0.0025(19) 0.001(2)
C13 0.036(2) 0.054(3) 0.034(2) 0.010(2) 0.0021(18) -0.001(2)
C14 0.077(5) 0.130(7) 0.078(5) 0.023(5) -0.038(4) -0.008(5)
C15 0.056(3) 0.057(3) 0.058(3) 0.011(3) 0.002(2) 0.006(3)
C16 0.060(3) 0.038(2) 0.038(2) -0.007(2) 0.003(2) -0.002(2)
C17 0.061(3) 0.036(2) 0.039(2) -0.006(2) 0.008(2) 0.008(2)
C18 0.048(2) 0.044(2) 0.038(2) 0.000(2) 0.0015(19) 0.013(2)
C19 0.042(2) 0.041(2) 0.033(2) -0.0004(19) 0.0016(18) 0.008(2)
C20 0.047(3) 0.062(3) 0.050(3) 0.004(3) 0.006(2) 0.009(2)
C21 0.045(3) 0.069(4) 0.060(3) 0.003(3) 0.011(2) 0.003(3)
C22 0.054(3) 0.058(3) 0.054(3) 0.014(3) 0.009(2) -0.005(3)
C23 0.050(3) 0.044(3) 0.046(3) 0.006(2) 0.003(2) 0.004(2)
C24 0.060(3) 0.035(2) 0.041(2) 0.003(2) 0.004(2) 0.007(2)
C25 0.054(2) 0.035(2) 0.034(2) 0.0067(19) 0.0027(19) 0.003(2)
C26 0.051(3) 0.040(3) 0.046(3) 0.011(2) 0.007(2) 0.009(2)
C27 0.054(3) 0.043(3) 0.034(2) 0.014(2) -0.002(2) 0.000(2)
C28 0.051(2) 0.044(3) 0.035(2) 0.005(2) 0.0028(19) -0.003(2)
C29 0.042(2) 0.041(2) 0.033(2) 0.0072(19) 0.0037(18) 0.0021(19)
C30 0.045(2) 0.037(2) 0.035(2) 0.0054(19) 0.0020(18) -0.002(2)
C31 0.064(3) 0.066(4) 0.055(3) 0.009(3) -0.013(3) 0.009(3)
C32 0.050(3) 0.058(3) 0.034(2) 0.004(2) -0.002(2) 0.005(2)
C33 0.050(3) 0.081(4) 0.061(3) -0.004(3) -0.006(3) 0.005(3)
C34 0.048(3) 0.102(5) 0.092(5) 0.000(4) -0.010(3) 0.011(3)
C35 0.064(4) 0.104(5) 0.080(4) 0.007(4) -0.035(3) 0.004(4)
C36 0.070(4) 0.076(4) 0.057(3) 0.008(3) -0.028(3) -0.006(3)
C37 0.061(3) 0.053(3) 0.046(3) 0.007(2) -0.010(2) 0.000(2)
C38 0.041(2) 0.037(2) 0.042(2) 0.004(2) -0.0079(19) -0.005(2)
C39 0.037(2) 0.036(2) 0.029(2) 0.0028(18) -0.0035(17) -0.0028(18)
C40 0.041(2) 0.039(2) 0.031(2) -0.0054(18) -0.0014(17) -0.0037(19)
C41 0.035(2) 0.034(2) 0.044(2) -0.003(2) 0.0026(18) -0.0019(19)
C42 0.038(2) 0.038(2) 0.048(3) -0.010(2) -0.002(2) -0.002(2)
C43 0.050(3) 0.054(3) 0.054(3) -0.010(2) -0.008(2) 0.012(2)
C44 0.059(3) 0.068(4) 0.080(4) -0.014(3) -0.010(3) 0.020(3)
C45 0.058(3) 0.073(4) 0.084(4) -0.025(3) 0.006(3) 0.018(3)
C46 0.065(3) 0.072(4) 0.065(3) -0.016(3) 0.015(3) 0.007(3)
C47 0.055(3) 0.053(3) 0.048(3) -0.007(2) 0.006(2) 0.004(2)

loop_
_atom_type_symbol
_atom_type_description
_atom_type_scat_dispersion_real
_atom_type_scat_dispersion_imag
_atom_type_scat_source
C C 0.0181 0.0091 'International Tables Vol C Tables 4.2.6.8 and 6.1.1.4'
H H 0.0000 0.0000 'International Tables Vol C Tables 4.2.6.8 and 6.1.1.4'
O O 0.0492 0.0322 'International Tables Vol C Tables 4.2.6.8 and 6.1.1.4'
Dy Dy -9.8046 9.8477 'International Tables Vol C Tables 4.2.6.8 and 6.1.1.4'
N N 0.0311 0.0180 'International Tables Vol C Tables 4.2.6.8 and 6.1.1.4'

loop_
_geom_angle_atom_site_label_1
_geom_angle_atom_site_label_2
_geom_angle_atom_site_label_3
_geom_angle
O1 Dy1 O3 151.29(12)
O1 Dy1 O6 81.08(12)
O3 Dy1 O6 91.69(13)
O1 Dy1 O5 119.99(12)
O3 Dy1 O5 82.89(12)
O6 Dy1 O5 71.17(11)
O1 Dy1 N1 73.70(12)
O3 Dy1 N1 77.60(12)
O6 Dy1 N1 76.74(12)
O5 Dy1 N1 141.68(12)
O1 Dy1 N4 74.93(12)
O3 Dy1 N4 132.64(12)
O6 Dy1 N4 113.43(13)
O5 Dy1 N4 69.68(12)
N1 Dy1 N4 144.87(12)
O1 Dy1 N2 76.55(13)
O3 Dy1 N2 92.62(12)
O6 Dy1 N2 140.54(12)
O5 Dy1 N2 148.25(12)
N1 Dy1 N2 66.01(12)
N4 Dy1 N2 91.63(12)
O1 Dy1 N3 124.02(12)
O3 Dy1 N3 74.61(12)
O6 Dy1 N3 148.05(12)
O5 Dy1 N3 78.46(12)
N1 Dy1 N3 126.04(13)
N4 Dy1 N3 62.79(12)
N2 Dy1 N3 70.09(12)
C5 N1 C1 117.3(4)
C5 N1 Dy1 118.4(3)
C1 N1 Dy1 120.4(3)
C6 N2 C16 108.6(4)
C6 N2 C7 109.5(4)
C16 N2 C7 108.5(4)
C6 N2 Dy1 112.0(3)
C16 N2 Dy1 109.9(3)
C7 N2 Dy1 108.3(3)
C18 N3 C17 109.3(4)
C18 N3 C24 107.5(4)
C17 N3 C24 108.9(4)
C18 N3 Dy1 109.8(3)
C17 N3 Dy1 106.5(3)
C24 N3 Dy1 114.8(3)
C19 N4 C23 118.1(4)
C19 N4 Dy1 118.5(3)
C23 N4 Dy1 122.0(3)
C13 O1 Dy1 134.2(3)
C30 O3 Dy1 120.8(3)
C39 O5 Dy1 134.4(3)
C41 O6 Dy1 134.3(3)
N1 C1 C2 123.5(5)
C3 C2 C1 119.0(6)
C2 C3 C4 119.1(5)
C3 C4 C5 119.4(5)
N1 C5 C4 121.7(5)
N1 C5 C6 116.3(4)
C4 C5 C6 122.0(5)
N2 C6 C5 113.1(4)
C8 C7 N2 115.1(4)
C9 C8 C13 119.5(5)
C9 C8 C7 121.7(5)
C13 C8 C7 118.7(4)
C8 C9 C10 122.2(6)
C11 C10 C9 118.1(5)
C11 C10 C14 122.0(6)
C9 C10 C14 119.8(6)
C10 C11 C12 121.6(6)
C13 C12 C11 120.0(5)
C13 C12 C15 120.6(5)
C11 C12 C15 119.3(5)
O1 C13 C12 121.9(5)
O1 C13 C8 119.5(5)
C12 C13 C8 118.6(4)
O2 C15 C12 126.7(6)
N2 C16 C17 112.5(4)
N3 C17 C16 112.8(4)
N3 C18 C19 112.8(4)
N4 C19 C20 122.3(5)
N4 C19 C18 117.2(4)
C20 C19 C18 120.5(4)
C21 C20 C19 119.5(5)
C22 C21 C20 118.4(5)
C21 C22 C23 119.6(5)
N4 C23 C22 122.2(5)
N3 C24 C25 113.4(4)
C26 C25 C30 119.9(5)
C26 C25 C24 122.9(5)
C30 C25 C24 117.2(4)
C25 C26 C27 123.6(5)
C28 C27 C26 116.5(5)
C28 C27 C31 120.8(5)
C26 C27 C31 122.6(5)
C27 C28 C29 122.1(5)
C30 C29 C28 120.4(4)
C30 C29 C32 120.1(4)
C28 C29 C32 119.5(4)
O3 C30 C29 121.9(4)
O3 C30 C25 120.9(4)
C29 C30 C25 117.1(4)
O4 C32 C29 125.8(5)
C38 C33 C34 120.0(6)
C35 C34 C33 120.2(7)
C36 C35 C34 119.1(6)
C35 C36 C37 121.4(6)
C36 C37 C38 121.1(6)
C33 C38 C37 118.2(5)
C33 C38 C39 119.0(5)
C37 C38 C39 122.8(5)
O5 C39 C40 123.7(4)
O5 C39 C38 116.4(4)
C40 C39 C38 119.8(4)
C41 C40 C39 122.9(4)
O6 C41 C40 124.3(4)
O6 C41 C42 115.4(4)
C40 C41 C42 120.2(4)
C47 C42 C43 118.6(5)
C47 C42 C41 122.2(5)
C43 C42 C41 119.2(5)
C42 C43 C44 120.3(6)
C45 C44 C43 119.7(6)
C44 C45 C46 120.6(6)
C45 C46 C47 120.1(6)
C42 C47 C46 120.6(6)

loop_
_geom_bond_atom_site_label_1
_geom_bond_atom_site_label_2
_geom_bond_distance
Dy1 O1 2.223(3)
Dy1 O3 2.268(3)
Dy1 O6 2.299(3)
Dy1 O5 2.334(3)
Dy1 N1 2.594(4)
Dy1 N4 2.604(4)
Dy1 N2 2.626(4)
Dy1 N3 2.637(4)
N1 C5 1.340(6)
N1 C1 1.341(6)
N2 C6 1.478(6)
N2 C16 1.489(6)
N2 C7 1.501(6)
N3 C18 1.465(6)
N3 C17 1.492(6)
N3 C24 1.497(6)
N4 C19 1.337(6)
N4 C23 1.340(6)
O1 C13 1.325(6)
O2 C15 1.217(7)
O3 C30 1.327(5)
O4 C32 1.206(6)
O5 C39 1.264(5)
O6 C41 1.277(6)
C1 C2 1.371(7)
C2 C3 1.351(8)
C3 C4 1.374(8)
C4 C5 1.390(7)
C5 C6 1.503(8)
C7 C8 1.495(7)
C8 C9 1.379(7)
C8 C13 1.412(7)
C9 C10 1.410(8)
C10 C11 1.363(9)
C10 C14 1.530(8)
C11 C12 1.409(7)
C12 C13 1.406(7)
C12 C15 1.454(8)
C16 C17 1.507(7)
C18 C19 1.496(7)
C19 C20 1.384(7)
C20 C21 1.382(8)
C21 C22 1.362(8)
C22 C23 1.392(7)
C24 C25 1.500(7)
C25 C26 1.370(7)
C25 C30 1.411(7)
C26 C27 1.396(7)
C27 C28 1.368(7)
C27 C31 1.515(7)
C28 C29 1.406(7)
C29 C30 1.407(6)
C29 C32 1.457(7)
C33 C38 1.376(8)
C33 C34 1.401(9)
C34 C35 1.379(11)
C35 C36 1.341(10)
C36 C37 1.370(8)
C37 C38 1.379(7)
C38 C39 1.489(6)
C39 C40 1.408(6)
C40 C41 1.384(6)
C41 C42 1.504(7)
C42 C47 1.377(7)
C42 C43 1.380(7)
C43 C44 1.396(8)
C44 C45 1.355(9)
C45 C46 1.362(9)
C46 C47 1.380(8)
